data_4129410
loop_
_publ_author_name
'Rong, Zi-Qiang'
'Zhang, Yao'
'Chua, Raymond Hong Bing'
'Pan, Hui-Jie'
'Zhao, Yu'

_publ_section_title
;
 Dynamic Kinetic Asymmetric Amination of Alcohols: From A Mixture of Four
 Isomers to Diastereo- and Enantiopure \a-Branched Amines.
;
_journal_issue 15
_journal_name_full 'Journal of the American Chemical Society'
_journal_page_first 4944
_journal_page_last 4947
_journal_paper_doi 10.1021/jacs.5b02212
_journal_volume 137
_journal_year 2015
_chemical_formula_moiety 'C22 H24 N'
_chemical_formula_sum 'C22 H24 N'
_chemical_formula_weight 302.42
_space_group_crystal_system orthorhombic
_space_group_IT_number 19
_space_group_name_Hall 'P 2ac 2ab'
_space_group_name_H-M_alt 'P 21 21 21'
_atom_sites_solution_hydrogens difmap
_audit_creation_method SHELXL-2014/6
_cell_angle_alpha 90
_cell_angle_beta 90
_cell_angle_gamma 90
_cell_formula_units_Z 4
_cell_length_a 6.7245(2)
_cell_length_b 8.5410(3)
_cell_length_c 29.6456(11)
_cell_measurement_reflns_used 7363
_cell_measurement_temperature 100(2)
_cell_measurement_theta_max 72.2
_cell_measurement_theta_min 4.474
_cell_volume 1702.66(10)
_computing_cell_refinement 'SHELXTL, Acta Cryst., Sect. A 2008, 64, 112-122.'
_computing_data_collection 'APEX v2014.9.0'
_computing_data_reduction 'Saint, APEX v2014.9.0.'
_computing_molecular_graphics Ortep3
_computing_publication_material 'APEX v2014.9.0.'
_computing_structure_refinement 'SHELXL-2014/6 (Sheldrick, 2014)'
_computing_structure_solution 'Sir 2014'
_diffrn_ambient_temperature 100(2)
_diffrn_measured_fraction_theta_full 0.980
_diffrn_measured_fraction_theta_max 0.976
_diffrn_measurement_device_type 'Bruker AXS D8 Venture '
_diffrn_measurement_method 'profile data from \q/2\q scans'
_diffrn_radiation_type CuK\a
_diffrn_radiation_wavelength 1.54178
_diffrn_reflns_av_R_equivalents 0.0337
_diffrn_reflns_av_unetI/netI 0.0436
_diffrn_reflns_Laue_measured_fraction_full 0.980
_diffrn_reflns_Laue_measured_fraction_max 0.976
_diffrn_reflns_limit_h_max 6
_diffrn_reflns_limit_h_min -8
_diffrn_reflns_limit_k_max 8
_diffrn_reflns_limit_k_min -10
_diffrn_reflns_limit_l_max 32
_diffrn_reflns_limit_l_min -36
_diffrn_reflns_number 6775
_diffrn_reflns_point_group_measured_fraction_full 0.970
_diffrn_reflns_point_group_measured_fraction_max 0.954
_diffrn_reflns_theta_full 67.679
_diffrn_reflns_theta_max 72.299
_diffrn_reflns_theta_min 5.970
_exptl_absorpt_coefficient_mu 0.509
_exptl_absorpt_correction_T_max 0.950
_exptl_absorpt_correction_T_min 0.843
_exptl_absorpt_correction_type multi-scan
_exptl_absorpt_process_details Sadabs
_exptl_crystal_colour colorless
_exptl_crystal_density_diffrn 1.180
_exptl_crystal_description parallelepiped
_exptl_crystal_F_000 652
_exptl_crystal_size_max 0.347
_exptl_crystal_size_mid 0.128
_exptl_crystal_size_min 0.102
_refine_diff_density_max 0.374
_refine_diff_density_min -0.346
_refine_diff_density_rms 0.088
_refine_ls_abs_structure_details
;
 Flack x determined using 1275 quotients [(I+)-(I-)]/[(I+)+(I-)]
 (Parsons, Flack and Wagner, Acta Cryst. B69 (2013) 249-259).
;
_refine_ls_abs_structure_Flack -0.1(2)
_refine_ls_extinction_coef 0.002(3)
_refine_ls_extinction_expression Fc^*^=kFc[1+0.001xFc^2^\l^3^/sin(2\q)]^-1/4^
_refine_ls_extinction_method SHELXL
_refine_ls_goodness_of_fit_ref 1.139
_refine_ls_hydrogen_treatment refxyz
_refine_ls_matrix_type full
_refine_ls_number_parameters 282
_refine_ls_number_reflns 3224
_refine_ls_number_restraints 0
_refine_ls_restrained_S_all 1.139
_refine_ls_R_factor_all 0.0539
_refine_ls_R_factor_gt 0.0523
_refine_ls_shift/su_max 0.000
_refine_ls_shift/su_mean 0.000
_refine_ls_structure_factor_coef Fsqd
_refine_ls_weighting_details 'w=1/[\s^2^(Fo^2^)+(0.1065P)^2^+0.1779P] where P=(Fo^2^+2Fc^2^)/3'
_refine_ls_weighting_scheme calc
_refine_ls_wR_factor_gt 0.1337
_refine_ls_wR_factor_ref 0.1419
_reflns_Friedel_coverage 0.665
_reflns_Friedel_fraction_full 0.955
_reflns_Friedel_fraction_max 0.923
_reflns_number_gt 3193
_reflns_number_total 3224
_reflns_threshold_expression 'I > 2\s(I)'
_cod_data_source_file ja5b02212_si_002.cif
_cod_data_source_block shelx
_cod_database_code 4129410
_shelx_space_group_comment
;
The symmetry employed for this shelxl refinement is uniquely defined
by the following loop, which should always be used as a source of
symmetry information in preference to the above space-group names.
They are only intended as comments.
;
_shelx_estimated_absorpt_t_min 0.843
_shelx_estimated_absorpt_t_max 0.950
_shelxl_version_number 2014/6

loop_
_space_group_symop_operation_xyz
'x, y, z'
'-x+1/2, -y, z+1/2'
'x+1/2, -y+1/2, -z'
'-x, y+1/2, -z+1/2'

loop_
_atom_site_label
_atom_site_type_symbol
_atom_site_fract_x
_atom_site_fract_y
_atom_site_fract_z
_atom_site_U_iso_or_equiv
_atom_site_adp_type
_atom_site_occupancy
_atom_site_site_symmetry_order
_atom_site_calc_flag
_atom_site_refinement_flags_adp
N1 N 0.6132(3) 0.6724(2) 0.57032(6) 0.0193(5) Uani 1 1 d .
C1 C 0.4299(3) 0.5960(2) 0.58448(7) 0.0175(5) Uani 1 1 d .
C2 C 0.3260(3) 0.6813(3) 0.62432(7) 0.0188(5) Uani 1 1 d .
C3 C 0.4571(3) 0.6842(2) 0.66612(7) 0.0170(5) Uani 1 1 d .
C4 C 0.6038(3) 0.7985(2) 0.67076(7) 0.0176(5) Uani 1 1 d .
C5 C 0.7343(3) 0.7993(2) 0.70735(7) 0.0172(4) Uani 1 1 d .
C6 C 0.7213(3) 0.6849(2) 0.74072(7) 0.0161(4) Uani 1 1 d .
C7 C 0.5742(3) 0.5700(2) 0.73629(7) 0.0190(5) Uani 1 1 d .
C8 C 0.4434(3) 0.5704(3) 0.69974(7) 0.0201(5) Uani 1 1 d .
C9 C 0.8592(3) 0.6819(2) 0.78001(7) 0.0165(5) Uani 1 1 d .
C10 C 1.0549(3) 0.7364(2) 0.77622(7) 0.0197(5) Uani 1 1 d .
C11 C 1.1832(4) 0.7319(2) 0.81311(8) 0.0227(5) Uani 1 1 d .
C12 C 1.1175(4) 0.6733(2) 0.85437(8) 0.0229(5) Uani 1 1 d .
C13 C 0.9250(4) 0.6194(3) 0.85866(8) 0.0229(5) Uani 1 1 d .
C14 C 0.7950(3) 0.6243(2) 0.82190(7) 0.0209(5) Uani 1 1 d .
C15 C 0.6179(3) 0.8189(3) 0.54969(7) 0.0183(5) Uani 1 1 d .
C16 C 0.4560(4) 0.8821(3) 0.52598(8) 0.0226(5) Uani 1 1 d .
C17 C 0.4753(4) 1.0229(3) 0.50282(8) 0.0279(5) Uani 1 1 d .
C18 C 0.6538(4) 1.1053(3) 0.50315(8) 0.0290(6) Uani 1 1 d .
C19 C 0.8128(4) 1.0451(3) 0.52725(8) 0.0273(5) Uani 1 1 d .
C20 C 0.7963(3) 0.9048(3) 0.55023(8) 0.0234(5) Uani 1 1 d .
C21 C 0.4808(4) 0.4257(3) 0.59470(8) 0.0242(5) Uani 1 1 d .
C22 C 0.1180(4) 0.6134(3) 0.63197(8) 0.0280(5) Uani 1 1 d .
H1A H 0.729(5) 0.655(4) 0.5889(10) 0.0288(16) Uiso 1 1 d U
H1B H 0.624(6) 0.701(5) 0.5562(12) 0.0288(16) Uiso 1 1 d U
H1 H 0.325(5) 0.596(4) 0.5602(11) 0.035 Uiso 1 1 d U
H2 H 0.304(5) 0.791(4) 0.6157(9) 0.0288(16) Uiso 1 1 d U
H4 H 0.619(5) 0.884(4) 0.6490(9) 0.0288(16) Uiso 1 1 d U
H5 H 0.842(5) 0.881(4) 0.7108(10) 0.0288(16) Uiso 1 1 d U
H7 H 0.572(5) 0.484(4) 0.7556(10) 0.0288(16) Uiso 1 1 d U
H8 H 0.341(5) 0.493(4) 0.6984(10) 0.0288(16) Uiso 1 1 d U
H10 H 1.098(5) 0.777(4) 0.7469(10) 0.0288(16) Uiso 1 1 d U
H11 H 1.330(5) 0.771(4) 0.8075(10) 0.0288(16) Uiso 1 1 d U
H12 H 1.214(5) 0.659(4) 0.8804(10) 0.0288(16) Uiso 1 1 d U
H13 H 0.865(5) 0.575(4) 0.8871(10) 0.0288(16) Uiso 1 1 d U
H14 H 0.655(5) 0.594(4) 0.8244(9) 0.0288(16) Uiso 1 1 d U
H16 H 0.335(5) 0.826(4) 0.5252(10) 0.0288(16) Uiso 1 1 d U
H17 H 0.362(5) 1.060(4) 0.4867(10) 0.0288(16) Uiso 1 1 d U
H18 H 0.676(5) 1.205(4) 0.4897(10) 0.0288(16) Uiso 1 1 d U
H19 H 0.935(5) 1.104(4) 0.5267(10) 0.0288(16) Uiso 1 1 d U
H20 H 0.917(5) 0.870(3) 0.5663(10) 0.0288(16) Uiso 1 1 d U
H21A H 0.529(5) 0.369(4) 0.5688(10) 0.0288(16) Uiso 1 1 d U
H21B H 0.347(5) 0.361(4) 0.6040(10) 0.0288(16) Uiso 1 1 d U
H21C H 0.595(5) 0.420(4) 0.6197(10) 0.0288(16) Uiso 1 1 d U
H22A H 0.126(5) 0.508(4) 0.6416(10) 0.0288(16) Uiso 1 1 d U
H22B H 0.025(5) 0.614(4) 0.6030(10) 0.0288(16) Uiso 1 1 d U
H22C H 0.044(5) 0.682(4) 0.6539(10) 0.0288(16) Uiso 1 1 d U

loop_
_atom_site_aniso_label
_atom_site_aniso_U_11
_atom_site_aniso_U_22
_atom_site_aniso_U_33
_atom_site_aniso_U_23
_atom_site_aniso_U_13
_atom_site_aniso_U_12
N1 0.0098(9) 0.0226(11) 0.0255(10) 0.0032(8) -0.0003(8) 0.0035(7)
C1 0.0088(10) 0.0184(10) 0.0252(10) -0.0003(8) -0.0022(7) 0.0029(8)
C2 0.0091(9) 0.0202(10) 0.0270(10) -0.0011(8) -0.0011(8) 0.0066(8)
C3 0.0083(9) 0.0175(10) 0.0252(10) -0.0035(7) 0.0015(8) 0.0046(8)
C4 0.0139(10) 0.0145(9) 0.0246(9) -0.0009(8) 0.0020(8) 0.0046(8)
C5 0.0119(9) 0.0124(9) 0.0272(10) -0.0032(7) 0.0024(8) 0.0006(8)
C6 0.0086(10) 0.0150(9) 0.0247(9) -0.0042(7) 0.0023(8) 0.0020(8)
C7 0.0122(10) 0.0186(9) 0.0262(10) 0.0014(8) 0.0021(8) -0.0006(8)
C8 0.0095(9) 0.0211(10) 0.0297(10) -0.0006(8) 0.0010(8) -0.0027(8)
C9 0.0126(10) 0.0112(9) 0.0256(10) -0.0007(7) 0.0001(7) 0.0022(8)
C10 0.0141(11) 0.0168(9) 0.0281(10) -0.0007(8) -0.0004(8) -0.0014(8)
C11 0.0159(10) 0.0177(10) 0.0346(11) -0.0002(8) -0.0041(9) -0.0040(8)
C12 0.0229(11) 0.0147(9) 0.0309(10) -0.0003(8) -0.0067(9) -0.0002(9)
C13 0.0229(12) 0.0185(10) 0.0274(10) 0.0026(8) -0.0024(9) -0.0004(9)
C14 0.0156(11) 0.0198(10) 0.0272(10) 0.0012(8) 0.0009(8) -0.0024(8)
C15 0.0147(10) 0.0172(10) 0.0230(9) -0.0049(8) 0.0007(8) 0.0047(9)
C16 0.0172(10) 0.0211(10) 0.0294(10) -0.0020(9) -0.0033(9) 0.0028(9)
C17 0.0306(13) 0.0235(11) 0.0295(11) -0.0022(9) -0.0049(10) 0.0096(10)
C18 0.0379(14) 0.0171(10) 0.0319(11) -0.0011(9) 0.0047(10) 0.0029(10)
C19 0.0259(13) 0.0234(10) 0.0327(11) -0.0045(9) 0.0034(10) -0.0064(10)
C20 0.0167(11) 0.0245(11) 0.0290(10) -0.0038(9) -0.0001(9) -0.0012(9)
C21 0.0228(11) 0.0179(11) 0.0320(11) -0.0004(8) 0.0018(10) 0.0053(9)
C22 0.0072(9) 0.0406(14) 0.0361(12) 0.0004(11) 0.0000(9) 0.0042(9)

loop_
_atom_type_symbol
_atom_type_description
_atom_type_scat_dispersion_real
_atom_type_scat_dispersion_imag
_atom_type_scat_source
C C 0.0181 0.0091 'International Tables Vol C Tables 4.2.6.8 and 6.1.1.4'
H H 0.0000 0.0000 'International Tables Vol C Tables 4.2.6.8 and 6.1.1.4'
N N 0.0311 0.0180 'International Tables Vol C Tables 4.2.6.8 and 6.1.1.4'

loop_
_geom_angle_atom_site_label_1
_geom_angle_atom_site_label_2
_geom_angle_atom_site_label_3
_geom_angle
C15 N1 C1 123.22(18)
C15 N1 H1A 111.5(19)
C1 N1 H1A 116.9(18)
C15 N1 H1B 34(5)
C1 N1 H1B 126(5)
H1A N1 H1B 116(6)
N1 C1 C21 107.14(18)
N1 C1 C2 112.92(17)
C21 C1 C2 113.40(18)
N1 C1 H1 112.9(19)
C21 C1 H1 107.2(19)
C2 C1 H1 103(2)
C3 C2 C22 114.52(18)
C3 C2 C1 111.50(16)
C22 C2 C1 110.21(18)
C3 C2 H2 106.4(18)
C22 C2 H2 105.4(19)
C1 C2 H2 108.4(17)
C4 C3 C8 117.65(18)
C4 C3 C2 120.12(18)
C8 C3 C2 122.15(19)
C3 C4 C5 121.66(18)
C3 C4 H4 122.1(19)
C5 C4 H4 116.2(19)
C6 C5 C4 120.62(18)
C6 C5 H5 117.3(17)
C4 C5 H5 122.0(17)
C5 C6 C7 117.97(18)
C5 C6 C9 121.91(18)
C7 C6 C9 120.12(18)
C8 C7 C6 121.14(19)
C8 C7 H7 118(2)
C6 C7 H7 121(2)
C7 C8 C3 120.94(19)
C7 C8 H8 119.0(18)
C3 C8 H8 120.1(18)
C10 C9 C14 118.45(19)
C10 C9 C6 121.10(18)
C14 C9 C6 120.45(18)
C11 C10 C9 120.6(2)
C11 C10 H10 121.6(18)
C9 C10 H10 117.7(18)
C12 C11 C10 120.2(2)
C12 C11 H11 123.2(16)
C10 C11 H11 116.6(16)
C13 C12 C11 119.9(2)
C13 C12 H12 119.2(17)
C11 C12 H12 120.6(17)
C12 C13 C14 120.3(2)
C12 C13 H13 125.3(19)
C14 C13 H13 114.3(19)
C13 C14 C9 120.5(2)
C13 C14 H14 122.4(16)
C9 C14 H14 117.0(16)
N1 C15 C16 123.2(2)
N1 C15 C20 118.85(19)
C16 C15 C20 117.9(2)
N1 C15 H1B 16(2)
C16 C15 H1B 120(2)
C20 C15 H1B 118(2)
C17 C16 C15 120.5(2)
C17 C16 H16 120.5(19)
C15 C16 H16 118.9(19)
C16 C17 C18 120.9(2)
C16 C17 H17 117.6(19)
C18 C17 H17 121.5(19)
C19 C18 C17 118.8(2)
C19 C18 H18 115.2(19)
C17 C18 H18 125.9(19)
C20 C19 C18 120.9(2)
C20 C19 H19 122.0(19)
C18 C19 H19 117.0(19)
C19 C20 C15 121.0(2)
C19 C20 H20 115.7(18)
C15 C20 H20 123.4(18)
C1 C21 H21A 113.3(18)
C1 C21 H21B 110.3(17)
H21A C21 H21B 103(2)
C1 C21 H21C 110.2(17)
H21A C21 H21C 107(2)
H21B C21 H21C 113(2)
C2 C22 H22A 110(2)
C2 C22 H22B 114.6(17)
H22A C22 H22B 107(3)
C2 C22 H22C 108.9(19)
H22A C22 H22C 113(3)
H22B C22 H22C 103(2)

loop_
_geom_bond_atom_site_label_1
_geom_bond_atom_site_label_2
_geom_bond_distance
N1 C15 1.394(3)
N1 C1 1.456(3)
N1 H1A 0.97(3)
N1 H1B 0.49(4)
C1 C21 1.525(3)
C1 C2 1.554(3)
C1 H1 1.01(3)
C2 C3 1.521(3)
C2 C22 1.532(3)
C2 H2 0.98(3)
C3 C4 1.394(3)
C3 C8 1.396(3)
C4 C5 1.395(3)
C4 H4 0.98(3)
C5 C6 1.393(3)
C5 H5 1.01(3)
C6 C7 1.399(3)
C6 C9 1.489(3)
C7 C8 1.395(3)
C7 H7 0.93(3)
C8 H8 0.95(3)
C9 C10 1.400(3)
C9 C14 1.404(3)
C10 C11 1.394(3)
C10 H10 0.98(3)
C11 C12 1.394(3)
C11 H11 1.06(3)
C12 C13 1.380(3)
C12 H12 1.01(3)
C13 C14 1.397(3)
C13 H13 1.01(3)
C14 H14 0.98(3)
C15 C16 1.404(3)
C15 C20 1.406(3)
C15 H1B 1.02(4)
C16 C17 1.391(3)
C16 H16 0.95(3)
C17 C18 1.391(4)
C17 H17 0.96(3)
C18 C19 1.386(4)
C18 H18 0.95(3)
C19 C20 1.383(3)
C19 H19 0.97(3)
C20 H20 0.99(3)
C21 H21A 0.96(3)
C21 H21B 1.09(3)
C21 H21C 1.07(3)
C22 H22A 0.94(3)
C22 H22B 1.06(3)
C22 H22C 1.01(3)

loop_
_geom_torsion_atom_site_label_1
_geom_torsion_atom_site_label_2
_geom_torsion_atom_site_label_3
_geom_torsion_atom_site_label_4
_geom_torsion
C15 N1 C1 C21 166.6(2)
C15 N1 C1 C2 -67.8(2)
N1 C1 C2 C3 -61.7(2)
C21 C1 C2 C3 60.4(2)
N1 C1 C2 C22 169.92(17)
C21 C1 C2 C22 -68.0(2)
C22 C2 C3 C4 -151.0(2)
C1 C2 C3 C4 83.0(2)
C22 C2 C3 C8 32.3(3)
C1 C2 C3 C8 -93.7(2)
C8 C3 C4 C5 0.6(3)
C2 C3 C4 C5 -176.21(17)
C3 C4 C5 C6 -0.1(3)
C4 C5 C6 C7 0.0(3)
C4 C5 C6 C9 179.59(17)
C5 C6 C7 C8 -0.4(3)
C9 C6 C7 C8 -179.97(18)
C6 C7 C8 C3 0.9(3)
C4 C3 C8 C7 -1.0(3)
C2 C3 C8 C7 175.77(18)
C5 C6 C9 C10 -31.2(3)
C7 C6 C9 C10 148.37(19)
C5 C6 C9 C14 148.7(2)
C7 C6 C9 C14 -31.7(3)
C14 C9 C10 C11 0.7(3)
C6 C9 C10 C11 -179.45(19)
C9 C10 C11 C12 -0.2(3)
C10 C11 C12 C13 0.1(3)
C11 C12 C13 C14 -0.4(3)
C12 C13 C14 C9 0.9(3)
C10 C9 C14 C13 -1.0(3)
C6 C9 C14 C13 179.13(18)
C1 N1 C15 C16 -23.9(3)
C1 N1 C15 C20 159.89(19)
N1 C15 C16 C17 -174.42(19)
C20 C15 C16 C17 1.8(3)
C15 C16 C17 C18 -0.9(3)
C16 C17 C18 C19 -0.4(3)
C17 C18 C19 C20 0.7(3)
C18 C19 C20 C15 0.2(3)
N1 C15 C20 C19 174.9(2)
C16 C15 C20 C19 -1.5(3)
